data_1555108
loop_
_publ_author_name
'Rashid, Showkat'
'Bhat, Bilal A.'
'Mehta, Goverdhan'

_publ_section_title
;
 Regenerative \g-Lactone Annulations: A Modular, Iterative Approach to
 Oligo-tetrahydrofuran Molecular Stairs and Related Frameworks.
;
_journal_issue 14
_journal_name_full 'Organic letters'
_journal_page_first 3604
_journal_page_last 3607
_journal_paper_doi 10.1021/acs.orglett.5b01707
_journal_volume 17
_journal_year 2015
_chemical_absolute_configuration unk
_chemical_compound_source 'see text'
_chemical_formula_iupac 'C9 H12 O4'
_chemical_formula_moiety 'C9 H12 O4'
_chemical_formula_structural 'C9 H12 O4'
_chemical_formula_sum 'C9 H12 O4'
_chemical_formula_weight 184.19
_chemical_name_systematic
;
(1R,2R,6R,8S)-5,7,9-trioxatricyclo[6.4.0.0^2,6^]dodecan-4-one
;
_space_group_IT_number 19
_space_group_name_Hall 'P 2ac 2ab'
_space_group_name_H-M_alt 'P 21 21 21'
_symmetry_cell_setting orthorhombic
_symmetry_Int_Tables_number 19
_symmetry_space_group_name_Hall 'P 2ac 2ab'
_symmetry_space_group_name_H-M 'P 21 21 21'
_atom_sites_solution_hydrogens geom
_atom_sites_solution_primary direct
_atom_sites_solution_secondary difmap
_cell_angle_alpha 90
_cell_angle_beta 90
_cell_angle_gamma 90
_cell_formula_units_Z 4
_cell_length_a 6.345(1)
_cell_length_b 8.9881(15)
_cell_length_c 15.108(3)
_cell_measurement_reflns_used 5154
_cell_measurement_temperature 291(2)
_cell_measurement_theta_max 27.90
_cell_measurement_theta_min 2.64
_cell_volume 861.6(3)
_computing_cell_refinement 'SMART (Bruker, 1998)'
_computing_data_collection 'SMART (Bruker, 1998)'
_computing_data_reduction 'SAINT (Bruker, 1998)'
_computing_molecular_graphics 'PLATON (Spek, 2003) and CAMERON (Watkin et al., 1993)'
_computing_publication_material 'PLATON (Spek, 2003)'
_computing_structure_refinement 'SHELXL-97 (Sheldrick, 2008)'
_computing_structure_solution 'SIR92 (Altomare et al., 1994)'
_diffrn_ambient_temperature 291(2)
_diffrn_measured_fraction_theta_full 0.998
_diffrn_measured_fraction_theta_max 0.998
_diffrn_measurement_device_type 'Bruker AXS SMART APEX CCD area-detector'
_diffrn_measurement_method '\f and \w scans'
_diffrn_radiation_monochromator graphite
_diffrn_radiation_source 'fine-focus sealed tube'
_diffrn_radiation_type MoKa
_diffrn_radiation_wavelength 0.71073
_diffrn_reflns_av_R_equivalents 0.0239
_diffrn_reflns_av_sigmaI/netI 0.0198
_diffrn_reflns_limit_h_max 7
_diffrn_reflns_limit_h_min -7
_diffrn_reflns_limit_k_max 11
_diffrn_reflns_limit_k_min -11
_diffrn_reflns_limit_l_max 18
_diffrn_reflns_limit_l_min -18
_diffrn_reflns_number 9233
_diffrn_reflns_reduction_process
;
;
_diffrn_reflns_theta_full 26.42
_diffrn_reflns_theta_max 26.42
_diffrn_reflns_theta_min 2.64
_exptl_absorpt_coefficient_mu 0.112
_exptl_absorpt_correction_T_max 0.9867
_exptl_absorpt_correction_T_min 0.9672
_exptl_absorpt_correction_type multi-scan
_exptl_absorpt_process_details '(SADABS; Sheldrick, 2003)'
_exptl_crystal_colour colorless
_exptl_crystal_density_diffrn 1.420
_exptl_crystal_density_method 'Not Measured'
_exptl_crystal_description block
_exptl_crystal_F_000 392
_exptl_crystal_size_max 0.30
_exptl_crystal_size_mid 0.26
_exptl_crystal_size_min 0.12
_refine_diff_density_max 0.118
_refine_diff_density_min -0.218
_refine_diff_density_rms 0.039
_refine_ls_abs_structure_details 'Flack H D (1983), Acta Cryst. A39, 876-881'
_refine_ls_abs_structure_Flack 0.1(11)
_refine_ls_extinction_coef 0.068(6)
_refine_ls_extinction_expression Fc^*^=kFc[1+0.001xFc^2^\l^3^/sin(2\q)]^-1/4^
_refine_ls_extinction_method SHELXL
_refine_ls_goodness_of_fit_ref 1.082
_refine_ls_hydrogen_treatment mixed
_refine_ls_matrix_type full
_refine_ls_number_parameters 135
_refine_ls_number_reflns 1767
_refine_ls_number_restraints 0
_refine_ls_restrained_S_all 1.082
_refine_ls_R_factor_all 0.0357
_refine_ls_R_factor_gt 0.0346
_refine_ls_shift/su_max 0.000
_refine_ls_shift/su_mean 0.000
_refine_ls_structure_factor_coef Fsqd
_refine_ls_weighting_details 'calc w=1/[\s^2^(Fo^2^)+(0.0476P)^2^+0.0936P] where P=(Fo^2^+2Fc^2^)/3'
_refine_ls_weighting_scheme calc
_refine_ls_wR_factor_gt 0.0865
_refine_ls_wR_factor_ref 0.0875
_reflns_number_gt 1702
_reflns_number_total 1767
_reflns_threshold_expression I>2\s(I)
_cod_data_source_file ol5b01707_si_002.cif
_cod_data_source_block compound_38
_cod_depositor_comments
;
The following automatic conversions were performed:

data item '_symmetry_cell_setting' value 'Orthorhombic' was changed
to 'orthorhombic' in accordance with the
/home/saulius/struct/COD-crude-data/automatic-downloads/DataCite-retrospective/ACS/depositions/lib/dictionaries/cif_core.dic
dictionary named 'cif_core.dic' version 2.4.2 last updated on
2011-04-26.

Automatic conversion script
Id: cif_fix_values 6909 2019-04-08 15:41:33Z antanas 
;
_cod_database_code 1555108

loop_
_symmetry_equiv_pos_site_id
_symmetry_equiv_pos_as_xyz
1 x,y,z
2 1/2-x,-y,1/2+z
3 1/2+x,1/2-y,-z
4 -x,1/2+y,1/2-z

loop_
_atom_site_label
_atom_site_type_symbol
_atom_site_fract_x
_atom_site_fract_y
_atom_site_fract_z
_atom_site_U_iso_or_equiv
_atom_site_adp_type
_atom_site_occupancy
_atom_site_symmetry_multiplicity
_atom_site_calc_flag
_atom_site_refinement_flags
O3 O -0.08066(17) 0.79995(13) 0.61838(7) 0.0557(3) Uani 1 1 d .
O2 O 0.1019(2) 0.84275(12) 0.74834(7) 0.0550(3) Uani 1 1 d .
C6 C 0.1245(2) 0.82114(17) 0.65810(9) 0.0459(3) Uani 1 1 d .
O4 O -0.2540(2) 0.63475(16) 0.53821(9) 0.0745(4) Uani 1 1 d .
O1 O 0.1501(2) 0.71801(15) 0.88034(7) 0.0649(4) Uani 1 1 d .
C4 C 0.2917(2) 0.62177(15) 0.73748(10) 0.0411(3) Uani 1 1 d .
C3 C 0.5103(2) 0.6651(2) 0.76930(10) 0.0515(4) Uani 1 1 d .
H3A H 0.6130 0.5959 0.7454 0.062 Uiso 1 1 calc R
H3B H 0.5446 0.7637 0.7475 0.062 Uiso 1 1 calc R
C9 C -0.0955(2) 0.6683(2) 0.57646(10) 0.0523(4) Uani 1 1 d .
C7 C 0.2487(2) 0.67604(16) 0.64316(9) 0.0418(3) Uani 1 1 d .
C5 C 0.1198(2) 0.69895(18) 0.79064(10) 0.0482(4) Uani 1 1 d .
C8 C 0.1021(3) 0.58131(18) 0.58661(11) 0.0544(4) Uani 1 1 d .
H8A H 0.1651 0.5619 0.5293 0.065 Uiso 1 1 calc R
H8B H 0.0738 0.4870 0.6154 0.065 Uiso 1 1 calc R
C2 C 0.5231(3) 0.6641(3) 0.86930(11) 0.0667(5) Uani 1 1 d .
H2A H 0.4998 0.5641 0.8914 0.080 Uiso 1 1 calc R
H2B H 0.6619 0.6963 0.8882 0.080 Uiso 1 1 calc R
C1 C 0.3587(3) 0.7669(2) 0.90553(12) 0.0692(5) Uani 1 1 d .
H1A H 0.3692 0.7699 0.9696 0.083 Uiso 1 1 calc R
H1B H 0.3828 0.8667 0.8832 0.083 Uiso 1 1 calc R
H4 H 0.272(3) 0.5158(18) 0.7426(10) 0.045(4) Uiso 1 1 d .
H7 H 0.380(3) 0.6961(19) 0.6150(10) 0.047(4) Uiso 1 1 d .
H6 H 0.177(3) 0.9089(19) 0.6344(11) 0.049(4) Uiso 1 1 d .
H5 H -0.015(3) 0.6489(18) 0.7822(9) 0.038(4) Uiso 1 1 d .

loop_
_atom_site_aniso_label
_atom_site_aniso_U_11
_atom_site_aniso_U_22
_atom_site_aniso_U_33
_atom_site_aniso_U_23
_atom_site_aniso_U_13
_atom_site_aniso_U_12
O3 0.0465(6) 0.0630(7) 0.0577(6) 0.0062(5) -0.0025(5) 0.0090(5)
O2 0.0647(7) 0.0492(6) 0.0512(6) -0.0047(5) 0.0000(5) 0.0163(5)
C6 0.0470(8) 0.0406(7) 0.0500(7) 0.0040(6) 0.0018(6) 0.0001(6)
O4 0.0575(7) 0.1014(10) 0.0645(7) 0.0120(7) -0.0175(6) -0.0166(7)
O1 0.0646(7) 0.0845(9) 0.0455(6) 0.0024(6) 0.0147(5) 0.0169(7)
C4 0.0405(7) 0.0371(6) 0.0457(7) 0.0009(5) 0.0043(6) 0.0010(5)
C3 0.0393(7) 0.0648(9) 0.0505(8) -0.0020(7) 0.0011(6) 0.0048(7)
C9 0.0484(8) 0.0657(9) 0.0427(7) 0.0115(7) 0.0002(6) -0.0070(8)
C7 0.0380(7) 0.0439(7) 0.0434(7) 0.0002(5) 0.0042(5) -0.0010(6)
C5 0.0406(7) 0.0527(8) 0.0514(8) 0.0033(6) 0.0082(6) 0.0036(7)
C8 0.0592(9) 0.0510(8) 0.0531(8) -0.0033(6) -0.0056(7) -0.0021(8)
C2 0.0592(10) 0.0892(12) 0.0517(9) -0.0015(9) -0.0064(8) 0.0168(10)
C1 0.0756(12) 0.0857(13) 0.0464(8) -0.0115(8) -0.0059(8) 0.0161(10)

loop_
_atom_type_symbol
_atom_type_description
_atom_type_scat_dispersion_real
_atom_type_scat_dispersion_imag
_atom_type_scat_source
C C 0.0033 0.0016 ' International Tables Vol C Tables 4.2.6.8 and 6.1.1.4'
H H 0.0000 0.0000 ' International Tables Vol C Tables 4.2.6.8 and 6.1.1.4'
O O 0.0106 0.0060 ' International Tables Vol C Tables 4.2.6.8 and 6.1.1.4'

loop_
_geom_angle_atom_site_label_1
_geom_angle_atom_site_label_2
_geom_angle_atom_site_label_3
_geom_angle
C9 O3 C6 111.99(12)
C6 O2 C5 107.55(11)
O2 C6 O3 109.52(12)
O2 C6 C7 108.42(11)
O3 C6 C7 106.74(12)
O2 C6 H6 107.4(10)
O3 C6 H6 105.8(11)
C7 C6 H6 118.8(11)
C5 O1 C1 115.07(13)
C3 C4 C5 111.76(12)
C3 C4 C7 112.09(12)
C5 C4 C7 102.59(12)
C3 C4 H4 110.4(11)
C5 C4 H4 108.2(10)
C7 C4 H4 111.5(10)
C2 C3 C4 111.32(14)
C2 C3 H3A 109.4
C4 C3 H3A 109.4
C2 C3 H3B 109.4
C4 C3 H3B 109.4
H3A C3 H3B 108.0
O4 C9 O3 120.50(17)
O4 C9 C8 128.70(17)
O3 C9 C8 110.81(13)
C8 C7 C4 116.94(13)
C8 C7 C6 104.09(12)
C4 C7 C6 102.99(11)
C8 C7 H7 112.9(10)
C4 C7 H7 108.7(10)
C6 C7 H7 110.6(11)
O1 C5 O2 109.51(13)
O1 C5 C4 118.38(13)
O2 C5 C4 103.32(12)
O1 C5 H5 107.9(8)
O2 C5 H5 106.5(9)
C4 C5 H5 110.5(9)
C9 C8 C7 106.19(13)
C9 C8 H8A 110.5
C7 C8 H8A 110.5
C9 C8 H8B 110.5
C7 C8 H8B 110.5
H8A C8 H8B 108.7
C1 C2 C3 108.92(15)
C1 C2 H2A 109.9
C3 C2 H2A 109.9
C1 C2 H2B 109.9
C3 C2 H2B 109.9
H2A C2 H2B 108.3
O1 C1 C2 110.72(16)
O1 C1 H1A 109.5
C2 C1 H1A 109.5
O1 C1 H1B 109.5
C2 C1 H1B 109.5
H1A C1 H1B 108.1

loop_
_geom_bond_atom_site_label_1
_geom_bond_atom_site_label_2
_geom_bond_distance
O3 C9 1.345(2)
O3 C6 1.4460(19)
O2 C6 1.3845(18)
O2 C5 1.446(2)
C6 C7 1.540(2)
C6 H6 0.927(18)
O4 C9 1.198(2)
O1 C5 1.3793(19)
O1 C1 1.446(2)
C4 C3 1.518(2)
C4 C5 1.522(2)
C4 C7 1.531(2)
C4 H4 0.964(16)
C3 C2 1.513(2)
C3 H3A 0.9700
C3 H3B 0.9700
C9 C8 1.486(2)
C7 C8 1.523(2)
C7 H7 0.951(17)
C5 H5 0.977(17)
C8 H8A 0.9700
C8 H8B 0.9700
C2 C1 1.497(3)
C2 H2A 0.9700
C2 H2B 0.9700
C1 H1A 0.9700
C1 H1B 0.9700

loop_
_geom_torsion_atom_site_label_1
_geom_torsion_atom_site_label_2
_geom_torsion_atom_site_label_3
_geom_torsion_atom_site_label_4
_geom_torsion
C5 O2 C6 O3 92.27(14)
C5 O2 C6 C7 -23.85(16)
C9 O3 C6 O2 -121.35(12)
C9 O3 C6 C7 -4.17(15)
C5 C4 C3 C2 44.2(2)
C7 C4 C3 C2 158.70(15)
C6 O3 C9 O4 -178.30(14)
C6 O3 C9 C8 2.18(17)
C3 C4 C7 C8 149.00(13)
C5 C4 C7 C8 -90.96(15)
C3 C4 C7 C6 -97.59(14)
C5 C4 C7 C6 22.45(15)
O2 C6 C7 C8 122.23(13)
O3 C6 C7 C8 4.33(15)
O2 C6 C7 C4 -0.26(16)
O3 C6 C7 C4 -118.16(12)
C1 O1 C5 O2 -74.72(18)
C1 O1 C5 C4 43.3(2)
C6 O2 C5 O1 165.42(12)
C6 O2 C5 C4 38.39(16)
C3 C4 C5 O1 -37.74(19)
C7 C4 C5 O1 -158.01(13)
C3 C4 C5 O2 83.46(15)
C7 C4 C5 O2 -36.81(15)
O4 C9 C8 C7 -178.70(16)
O3 C9 C8 C7 0.78(17)
C4 C7 C8 C9 109.68(14)
C6 C7 C8 C9 -3.12(16)
C4 C3 C2 C1 -57.0(2)
C5 O1 C1 C2 -54.7(2)
C3 C2 C1 O1 61.3(2)
